data_7122534
loop_
_publ_author_name
'Titov, Aleksei'
'Larionov, Vladimir A.'
'Smol&#x2019;yakov, Alexander F.'
'Godovikova, Maria I.'
'Titova, Ekaterina M.'
'Maleev, Victor I.'
'Shubina, Elena'

_publ_section_title
;
 Interaction of the trinuclear copper(I) pyrazolate with alkynes and
 carbon-carbon triple bond activation
;
_journal_name_full 'Chemical Communications'
_journal_paper_doi 10.1039/C8CC08592G
_journal_year 2018
_chemical_formula_moiety 'C36 H32 Cu3 F24 N8'
_chemical_formula_sum 'C36 H32 Cu3 F24 N8'
_chemical_formula_weight 1223.31
_space_group_crystal_system triclinic
_space_group_IT_number 2
_space_group_name_Hall '-P 1'
_space_group_name_H-M_alt 'P -1'
_symmetry_space_group_name_Hall '-P 1'
_symmetry_space_group_name_H-M 'P -1'
_atom_sites_solution_hydrogens mixed
_atom_sites_solution_primary iterative
_audit_block_doi 10.5517/ccdc.csd.cc20t5kl
_audit_creation_date 2018-10-03
_audit_creation_method
;
Olex2 1.2
(compiled 2018.05.29 svn.r3508 for OlexSys, GUI svn.r5506)
;
_audit_update_record
;
2018-10-03 deposited with the CCDC.
2018-10-31 downloaded from the CCDC.
;
_cell_angle_alpha 107.62(3)
_cell_angle_beta 100.88(2)
_cell_angle_gamma 95.18(2)
_cell_formula_units_Z 1
_cell_length_a 8.550(9)
_cell_length_b 10.660(12)
_cell_length_c 13.468(14)
_cell_measurement_reflns_used 7996
_cell_measurement_temperature 120
_cell_measurement_theta_max 30.691
_cell_measurement_theta_min 2.466
_cell_volume 1135(2)
_computing_cell_refinement 'SAINT v8.34A (Bruker, 2013)'
_computing_data_reduction 'SAINT v8.34A (Bruker, 2013)'
_computing_molecular_graphics 'Olex2 (Dolomanov et al., 2009)'
_computing_publication_material 'Olex2 (Dolomanov et al., 2009)'
_computing_structure_refinement 'XL (Sheldrick, 2008)'
_computing_structure_solution 'olex2.solve (Bourhis et al., 2015)'
_diffrn_ambient_temperature 120
_diffrn_detector_area_resol_mean 8
_diffrn_measured_fraction_theta_full 1.000
_diffrn_measured_fraction_theta_max 0.994
_diffrn_measurement_device_type 'Bruker APEX-II CCD'
_diffrn_measurement_method '\f and \w scans'
_diffrn_radiation_monochromator graphite
_diffrn_radiation_type MoK\a
_diffrn_radiation_wavelength 0.71073
_diffrn_reflns_av_R_equivalents 0.0188
_diffrn_reflns_av_unetI/netI 0.0248
_diffrn_reflns_Laue_measured_fraction_full 1.000
_diffrn_reflns_Laue_measured_fraction_max 0.994
_diffrn_reflns_limit_h_max 12
_diffrn_reflns_limit_h_min -12
_diffrn_reflns_limit_k_max 14
_diffrn_reflns_limit_k_min -15
_diffrn_reflns_limit_l_max 19
_diffrn_reflns_limit_l_min -19
_diffrn_reflns_number 15153
_diffrn_reflns_point_group_measured_fraction_full 1.000
_diffrn_reflns_point_group_measured_fraction_max 0.994
_diffrn_reflns_theta_full 25.242
_diffrn_reflns_theta_max 30.571
_diffrn_reflns_theta_min 1.629
_diffrn_standards_number 0
_exptl_absorpt_coefficient_mu 1.531
_exptl_absorpt_correction_T_max 0.7461
_exptl_absorpt_correction_T_min 0.5711
_exptl_absorpt_correction_type multi-scan
_exptl_absorpt_process_details
'SADABS-2008/1 (Bruker,2008) was used for absorption correction. wR2(int) was 0.0668 before and 0.0281 after correction. The Ratio of minimum to maximum transmission is 0.7654. The \l/2 correction factor is 0.0015.'
_exptl_crystal_colour brown
_exptl_crystal_colour_primary brown
_exptl_crystal_density_diffrn 1.790
_exptl_crystal_description plate
_exptl_crystal_F_000 607
_exptl_crystal_size_max 0.21
_exptl_crystal_size_mid 0.14
_exptl_crystal_size_min 0.05
_refine_diff_density_max 0.630
_refine_diff_density_min -0.416
_refine_diff_density_rms 0.064
_refine_ls_extinction_method none
_refine_ls_goodness_of_fit_ref 1.045
_refine_ls_hydrogen_treatment mixed
_refine_ls_matrix_type full
_refine_ls_number_parameters 327
_refine_ls_number_reflns 6937
_refine_ls_number_restraints 0
_refine_ls_restrained_S_all 1.045
_refine_ls_R_factor_all 0.0321
_refine_ls_R_factor_gt 0.0263
_refine_ls_shift/su_max 0.002
_refine_ls_shift/su_mean 0.000
_refine_ls_structure_factor_coef Fsqd
_refine_ls_weighting_details 'w=1/[\s^2^(Fo^2^)+(0.0382P)^2^+0.2851P] where P=(Fo^2^+2Fc^2^)/3'
_refine_ls_weighting_scheme calc
_refine_ls_wR_factor_gt 0.0688
_refine_ls_wR_factor_ref 0.0717
_reflns_Friedel_coverage 0.000
_reflns_number_gt 6032
_reflns_number_total 6937
_reflns_threshold_expression 'I > 2\s(I)'
_cod_data_source_file c8cc08592g2.cif
_cod_data_source_block a_CCDC1
_cod_database_code 7122534
_shelxl_version_number 2014/6
_shelx_space_group_comment
;
The symmetry employed for this shelxl refinement is uniquely defined
by the following loop, which should always be used as a source of
symmetry information in preference to the above space-group names.
They are only intended as comments.
;
_shelx_estimated_absorpt_t_max 0.927
_shelx_estimated_absorpt_t_min 0.739
_olex2_refinement_description
;
1. Fixed Uiso
 At 1.2 times of:
  All C(H) groups, All C(H,H) groups
 At 1.5 times of:
  All C(H,H,H) groups
2.a Secondary CH2 refined with riding coordinates:
 C13(H13a,H13b), C14(H14a,H14b), C15(H15a,H15b), C16(H16a,H16b), C17(H17a,H17b)
2.b Aromatic/amide H refined with riding coordinates:
 C2(H2), C7(H7)
2.c Idealised Me refined as rotating group:
 C18(H18a,H18b,H18c)
;
_olex2_submission_special_instructions 'No special instructions were received'

loop_
_space_group_symop_operation_xyz
'x, y, z'
'-x, -y, -z'

loop_
_atom_site_label
_atom_site_type_symbol
_atom_site_fract_x
_atom_site_fract_y
_atom_site_fract_z
_atom_site_U_iso_or_equiv
_atom_site_adp_type
_atom_site_occupancy
_atom_site_site_symmetry_order
_atom_site_calc_flag
_atom_site_refinement_flags_posn
_atom_site_refinement_flags_adp
_atom_site_refinement_flags_occupancy
Cu1 Cu 0.5000 0.5000 0.5000 0.01442(5) Uani 1 2 d S T P
Cu2 Cu 0.43469(2) 0.44466(2) 0.72231(2) 0.01892(5) Uani 1 1 d . . .
F1 F 0.32780(10) 0.32533(8) 0.28596(7) 0.02552(17) Uani 1 1 d . . .
F2 F 0.46474(12) 0.16235(10) 0.26403(7) 0.0329(2) Uani 1 1 d . . .
F3 F 0.20456(13) 0.12165(9) 0.22835(7) 0.0367(2) Uani 1 1 d . . .
F4 F 0.24084(15) 0.20060(10) 0.72197(8) 0.0437(3) Uani 1 1 d . . .
F5 F 0.38029(13) 0.04559(11) 0.67022(9) 0.0409(2) Uani 1 1 d . . .
F6 F 0.12977(12) 0.01730(10) 0.59415(8) 0.0389(2) Uani 1 1 d . . .
F7 F 0.14048(14) 0.52674(11) 0.81759(8) 0.0425(2) Uani 1 1 d . . .
F8 F 0.27247(14) 0.72556(11) 0.88412(8) 0.0421(2) Uani 1 1 d . . .
F9 F 0.01980(14) 0.69440(15) 0.81008(10) 0.0576(4) Uani 1 1 d . . .
F10 F 0.28572(13) 0.79541(9) 0.44723(8) 0.0348(2) Uani 1 1 d . . .
F11 F 0.03975(12) 0.69626(12) 0.40355(9) 0.0427(3) Uani 1 1 d . . .
F12 F 0.23098(12) 0.58440(9) 0.36037(7) 0.0319(2) Uani 1 1 d . . .
N1 N 0.40182(13) 0.31961(10) 0.49390(9) 0.0175(2) Uani 1 1 d . . .
N2 N 0.38258(13) 0.29439(11) 0.58441(9) 0.0185(2) Uani 1 1 d . . .
N3 N 0.32360(13) 0.57719(11) 0.56775(9) 0.0181(2) Uani 1 1 d . . .
N4 N 0.31147(13) 0.56625(11) 0.66400(9) 0.0192(2) Uani 1 1 d . . .
C1 C 0.33563(16) 0.20889(12) 0.40934(10) 0.0188(2) Uani 1 1 d . . .
C2 C 0.27125(17) 0.10924(13) 0.44368(11) 0.0229(3) Uani 1 1 d . . .
H2 H 0.2175 0.0219 0.4018 0.027 Uiso 1 1 calc R . .
C3 C 0.30463(16) 0.16856(13) 0.55440(11) 0.0201(2) Uani 1 1 d . . .
C4 C 0.33379(17) 0.20413(13) 0.29728(11) 0.0222(3) Uani 1 1 d . . .
C5 C 0.26412(18) 0.10854(14) 0.63523(12) 0.0259(3) Uani 1 1 d . . .
C6 C 0.19458(16) 0.63465(14) 0.69565(11) 0.0225(3) Uani 1 1 d . . .
C7 C 0.12695(17) 0.69072(15) 0.62022(12) 0.0259(3) Uani 1 1 d . . .
H7 H 0.0427 0.7431 0.6223 0.031 Uiso 1 1 calc R . .
C8 C 0.21287(16) 0.65143(13) 0.54085(11) 0.0203(2) Uani 1 1 d . . .
C9 C 0.19254(18) 0.68192(15) 0.43861(12) 0.0254(3) Uani 1 1 d . . .
C10 C 0.15600(18) 0.64539(17) 0.80139(13) 0.0299(3) Uani 1 1 d . . .
C11 C 0.5503(2) 0.52216(17) 0.87363(12) 0.0320(3) Uani 1 1 d . . .
H11 H 0.545(3) 0.600(3) 0.9135(19) 0.053(7) Uiso 1 1 d . . .
C12 C 0.58848(18) 0.41196(15) 0.84027(11) 0.0262(3) Uani 1 1 d . . .
C13 C 0.66647(18) 0.29118(15) 0.83206(13) 0.0276(3) Uani 1 1 d . . .
H13A H 0.6570 0.2410 0.7556 0.033 Uiso 1 1 calc R . .
H13B H 0.6085 0.2330 0.8629 0.033 Uiso 1 1 calc R . .
C14 C 0.84507(17) 0.32441(15) 0.89009(12) 0.0254(3) Uani 1 1 d . . .
H14A H 0.9049 0.3802 0.8583 0.030 Uiso 1 1 calc R . .
H14B H 0.8560 0.3754 0.9665 0.030 Uiso 1 1 calc R . .
C15 C 0.91586(18) 0.19548(15) 0.88018(13) 0.0289(3) Uani 1 1 d . . .
H15A H 0.8529 0.1402 0.9108 0.035 Uiso 1 1 calc R . .
H15B H 0.9023 0.1453 0.8033 0.035 Uiso 1 1 calc R . .
C16 C 1.09390(18) 0.21484(16) 0.93525(12) 0.0286(3) Uani 1 1 d . . .
H16A H 1.1079 0.2583 1.0132 0.034 Uiso 1 1 calc R . .
H16B H 1.1576 0.2741 0.9083 0.034 Uiso 1 1 calc R . .
C17 C 1.15693(19) 0.08081(18) 0.91446(15) 0.0341(3) Uani 1 1 d . . .
H17A H 1.0957 0.0235 0.9443 0.041 Uiso 1 1 calc R . .
H17B H 1.1369 0.0356 0.8363 0.041 Uiso 1 1 calc R . .
C18 C 1.3359(2) 0.0953(2) 0.96321(17) 0.0458(4) Uani 1 1 d . . .
H18A H 1.3973 0.1538 0.9355 0.069 Uiso 1 1 calc GR . .
H18B H 1.3701 0.0074 0.9444 0.069 Uiso 1 1 calc GR . .
H18C H 1.3557 0.1339 1.0412 0.069 Uiso 1 1 calc GR . .

loop_
_atom_site_aniso_label
_atom_site_aniso_U_11
_atom_site_aniso_U_22
_atom_site_aniso_U_33
_atom_site_aniso_U_23
_atom_site_aniso_U_13
_atom_site_aniso_U_12
Cu1 0.01485(10) 0.01234(9) 0.01745(10) 0.00584(7) 0.00503(7) 0.00290(7)
Cu2 0.02085(8) 0.01885(8) 0.01823(8) 0.00756(6) 0.00459(6) 0.00351(6)
F1 0.0298(4) 0.0218(4) 0.0269(4) 0.0131(3) 0.0031(3) 0.0031(3)
F2 0.0417(5) 0.0350(5) 0.0278(4) 0.0108(4) 0.0161(4) 0.0168(4)
F3 0.0430(5) 0.0298(5) 0.0260(4) 0.0061(4) -0.0055(4) -0.0121(4)
F4 0.0715(8) 0.0331(5) 0.0338(5) 0.0136(4) 0.0277(5) 0.0030(5)
F5 0.0393(5) 0.0426(6) 0.0504(6) 0.0336(5) 0.0025(5) 0.0065(4)
F6 0.0336(5) 0.0414(5) 0.0412(5) 0.0228(5) 0.0014(4) -0.0143(4)
F7 0.0559(7) 0.0426(6) 0.0364(5) 0.0182(5) 0.0225(5) -0.0001(5)
F8 0.0490(6) 0.0438(6) 0.0259(5) 0.0011(4) 0.0113(4) -0.0009(5)
F9 0.0444(6) 0.1020(11) 0.0465(6) 0.0315(7) 0.0316(5) 0.0429(7)
F10 0.0485(6) 0.0261(4) 0.0377(5) 0.0182(4) 0.0142(4) 0.0097(4)
F11 0.0318(5) 0.0634(7) 0.0420(6) 0.0278(5) 0.0047(4) 0.0244(5)
F12 0.0429(5) 0.0308(5) 0.0241(4) 0.0086(4) 0.0095(4) 0.0135(4)
N1 0.0188(5) 0.0151(5) 0.0199(5) 0.0069(4) 0.0055(4) 0.0023(4)
N2 0.0192(5) 0.0170(5) 0.0212(5) 0.0087(4) 0.0054(4) 0.0027(4)
N3 0.0179(5) 0.0176(5) 0.0211(5) 0.0080(4) 0.0062(4) 0.0044(4)
N4 0.0192(5) 0.0199(5) 0.0205(5) 0.0072(4) 0.0075(4) 0.0045(4)
C1 0.0209(6) 0.0155(5) 0.0201(6) 0.0063(5) 0.0040(5) 0.0029(4)
C2 0.0266(7) 0.0156(5) 0.0249(6) 0.0067(5) 0.0039(5) -0.0002(5)
C3 0.0205(6) 0.0172(5) 0.0254(6) 0.0104(5) 0.0063(5) 0.0024(5)
C4 0.0253(6) 0.0176(6) 0.0217(6) 0.0058(5) 0.0027(5) 0.0010(5)
C5 0.0288(7) 0.0223(6) 0.0282(7) 0.0132(6) 0.0043(6) -0.0012(5)
C6 0.0206(6) 0.0239(6) 0.0246(6) 0.0071(5) 0.0098(5) 0.0049(5)
C7 0.0223(6) 0.0287(7) 0.0302(7) 0.0103(6) 0.0099(5) 0.0119(5)
C8 0.0195(6) 0.0199(6) 0.0239(6) 0.0089(5) 0.0056(5) 0.0069(5)
C9 0.0260(7) 0.0267(7) 0.0274(7) 0.0120(6) 0.0063(5) 0.0120(5)
C10 0.0266(7) 0.0367(8) 0.0292(7) 0.0099(6) 0.0130(6) 0.0082(6)
C11 0.0389(8) 0.0320(8) 0.0209(7) 0.0056(6) 0.0006(6) 0.0075(7)
C12 0.0269(7) 0.0309(7) 0.0210(6) 0.0121(5) 0.0006(5) 0.0022(6)
C13 0.0264(7) 0.0265(7) 0.0308(7) 0.0138(6) 0.0015(6) 0.0032(5)
C14 0.0256(7) 0.0270(7) 0.0236(6) 0.0101(5) 0.0031(5) 0.0025(5)
C15 0.0265(7) 0.0284(7) 0.0320(7) 0.0117(6) 0.0039(6) 0.0049(6)
C16 0.0258(7) 0.0349(8) 0.0251(7) 0.0100(6) 0.0052(5) 0.0055(6)
C17 0.0275(7) 0.0390(9) 0.0410(9) 0.0201(7) 0.0076(6) 0.0078(6)
C18 0.0312(9) 0.0524(11) 0.0534(11) 0.0177(9) 0.0041(8) 0.0147(8)

loop_
_atom_type_symbol
_atom_type_description
_atom_type_scat_dispersion_real
_atom_type_scat_dispersion_imag
_atom_type_scat_source
C C 0.0033 0.0016 'International Tables Vol C Tables 4.2.6.8 and 6.1.1.4'
H H 0.0000 0.0000 'International Tables Vol C Tables 4.2.6.8 and 6.1.1.4'
Cu Cu 0.3201 1.2651 'International Tables Vol C Tables 4.2.6.8 and 6.1.1.4'
F F 0.0171 0.0103 'International Tables Vol C Tables 4.2.6.8 and 6.1.1.4'
N N 0.0061 0.0033 'International Tables Vol C Tables 4.2.6.8 and 6.1.1.4'

loop_
_geom_angle_atom_site_label_1
_geom_angle_atom_site_label_2
_geom_angle_atom_site_label_3
_geom_angle
_geom_angle_site_symmetry_1
_geom_angle_site_symmetry_3
N1 Cu1 N1 180.0 2_666 .
N1 Cu1 N3 88.84(7) . .
N1 Cu1 N3 88.84(7) 2_666 2_666
N1 Cu1 N3 91.16(7) . 2_666
N1 Cu1 N3 91.16(7) 2_666 .
N3 Cu1 N3 180.0 2_666 .
N2 Cu2 C12 114.17(9) . .
N4 Cu2 N2 94.87(9) . .
N4 Cu2 C12 150.58(6) . .
C11 Cu2 N2 149.99(7) . .
C11 Cu2 N4 115.04(8) . .
C11 Cu2 C12 35.82(8) . .
N2 N1 Cu1 120.96(9) . .
C1 N1 Cu1 130.83(11) . .
C1 N1 N2 108.07(13) . .
N1 N2 Cu2 118.88(11) . .
C3 N2 Cu2 132.92(10) . .
C3 N2 N1 107.27(12) . .
N4 N3 Cu1 119.05(9) . .
C8 N3 Cu1 132.84(10) . .
C8 N3 N4 107.90(11) . .
N3 N4 Cu2 120.04(9) . .
C6 N4 Cu2 131.95(11) . .
C6 N4 N3 107.46(11) . .
N1 C1 C2 110.39(14) . .
N1 C1 C4 121.73(13) . .
C2 C1 C4 127.87(12) . .
C1 C2 H2 128.4 . .
C1 C2 C3 103.15(13) . .
C3 C2 H2 128.4 . .
N2 C3 C2 111.12(12) . .
N2 C3 C5 121.15(13) . .
C2 C3 C5 127.73(14) . .
F1 C4 C1 111.55(11) . .
F2 C4 F1 106.45(11) . .
F2 C4 C1 113.25(12) . .
F3 C4 F1 107.06(12) . .
F3 C4 F2 106.97(14) . .
F3 C4 C1 111.20(12) . .
F4 C5 F6 107.69(14) . .
F4 C5 C3 112.03(14) . .
F5 C5 F4 106.50(14) . .
F5 C5 F6 106.11(14) . .
F5 C5 C3 112.71(14) . .
F6 C5 C3 111.43(13) . .
N4 C6 C7 111.11(13) . .
N4 C6 C10 120.36(13) . .
C7 C6 C10 128.51(14) . .
C6 C7 H7 128.5 . .
C6 C7 C8 103.09(14) . .
C8 C7 H7 128.5 . .
N3 C8 C7 110.45(13) . .
N3 C8 C9 121.95(12) . .
C7 C8 C9 127.60(13) . .
F10 C9 F12 106.10(13) . .
F10 C9 C8 113.27(13) . .
F11 C9 F10 106.43(13) . .
F11 C9 F12 107.59(13) . .
F11 C9 C8 111.18(12) . .
F12 C9 C8 111.88(13) . .
F7 C10 F8 105.64(14) . .
F7 C10 C6 112.19(13) . .
F8 C10 C6 112.36(14) . .
F9 C10 F7 107.77(14) . .
F9 C10 F8 107.00(15) . .
F9 C10 C6 111.53(13) . .
Cu2 C11 H11 123.7(16) . .
C12 C11 Cu2 73.41(11) . .
C12 C11 H11 162.8(16) . .
C11 C12 Cu2 70.76(11) . .
C11 C12 C13 162.95(15) . .
C13 C12 Cu2 126.24(11) . .
C12 C13 H13A 109.0 . .
C12 C13 H13B 109.0 . .
C12 C13 C14 112.75(13) . .
H13A C13 H13B 107.8 . .
C14 C13 H13A 109.0 . .
C14 C13 H13B 109.0 . .
C13 C14 H14A 109.7 . .
C13 C14 H14B 109.7 . .
H14A C14 H14B 108.2 . .
C15 C14 C13 109.71(13) . .
C15 C14 H14A 109.7 . .
C15 C14 H14B 109.7 . .
C14 C15 H15A 108.5 . .
C14 C15 H15B 108.5 . .
H15A C15 H15B 107.5 . .
C16 C15 C14 114.96(13) . .
C16 C15 H15A 108.5 . .
C16 C15 H15B 108.5 . .
C15 C16 H16A 109.4 . .
C15 C16 H16B 109.4 . .
C15 C16 C17 111.15(14) . .
H16A C16 H16B 108.0 . .
C17 C16 H16A 109.4 . .
C17 C16 H16B 109.4 . .
C16 C17 H17A 108.9 . .
C16 C17 H17B 108.9 . .
H17A C17 H17B 107.7 . .
C18 C17 C16 113.22(16) . .
C18 C17 H17A 108.9 . .
C18 C17 H17B 108.9 . .
C17 C18 H18A 109.5 . .
C17 C18 H18B 109.5 . .
C17 C18 H18C 109.5 . .
H18A C18 H18B 109.5 . .
H18A C18 H18C 109.5 . .
H18B C18 H18C 109.5 . .

loop_
_geom_bond_atom_site_label_1
_geom_bond_atom_site_label_2
_geom_bond_distance
_geom_bond_site_symmetry_2
Cu1 N1 1.999(2) 2_666
Cu1 N1 1.999(2) .
Cu1 N3 2.0184(18) .
Cu1 N3 2.0184(18) 2_666
Cu2 N2 1.993(2) .
Cu2 N4 1.9893(18) .
Cu2 C11 1.971(2) .
Cu2 C12 2.001(2) .
F1 C4 1.350(2) .
F2 C4 1.346(2) .
F3 C4 1.3413(19) .
F4 C5 1.340(2) .
F5 C5 1.340(2) .
F6 C5 1.343(2) .
F7 C10 1.346(2) .
F8 C10 1.347(2) .
F9 C10 1.329(2) .
F10 C9 1.348(2) .
F11 C9 1.342(2) .
F12 C9 1.352(2) .
N1 N2 1.361(2) .
N1 C1 1.354(2) .
N2 C3 1.347(2) .
N3 N4 1.358(2) .
N3 C8 1.3540(19) .
N4 C6 1.348(2) .
C1 C2 1.390(2) .
C1 C4 1.492(2) .
C2 H2 0.9500 .
C2 C3 1.393(2) .
C3 C5 1.496(2) .
C6 C7 1.390(2) .
C6 C10 1.495(2) .
C7 H7 0.9500 .
C7 C8 1.392(2) .
C8 C9 1.491(2) .
C11 H11 0.86(3) .
C11 C12 1.222(3) .
C12 C13 1.487(2) .
C13 H13A 0.9900 .
C13 H13B 0.9900 .
C13 C14 1.534(2) .
C14 H14A 0.9900 .
C14 H14B 0.9900 .
C14 C15 1.531(3) .
C15 H15A 0.9900 .
C15 H15B 0.9900 .
C15 C16 1.528(3) .
C16 H16A 0.9900 .
C16 H16B 0.9900 .
C16 C17 1.538(3) .
C17 H17A 0.9900 .
C17 H17B 0.9900 .
C17 C18 1.521(3) .
C18 H18A 0.9800 .
C18 H18B 0.9800 .
C18 H18C 0.9800 .
